data_8103429
loop_
_publ_author_name
'Pani, M.'
'Fornasini, M.L.'
'Merlo, F.'

_publ_section_title
;
 New phases in the Yb - Au - Si and Ca - Au - Si systems
;
_journal_name_full 'Zeitschrift fuer Kristallographie (149,1979-)'
_journal_page_first 108
_journal_page_last 110
_journal_volume 214
_journal_year 1999
_chemical_formula_sum 'Au Si Yb'
_chemical_name_systematic 'Yb Au Si'
_space_group_IT_number 44
_symmetry_space_group_name_Hall 'I 2 -2'
_symmetry_space_group_name_H-M 'I m m 2'
_cell_angle_alpha 90
_cell_angle_beta 90
_cell_angle_gamma 90
_cell_formula_units_Z 4
_cell_length_a 4.397
_cell_length_b 7.023
_cell_length_c 7.572
_cell_volume 233.824
_citation_journal_id_ASTM ZEKRDZ
_cod_data_source_file gold_365.cif
_cod_data_source_block Au1Si1Yb1
_cod_original_cell_volume 233.8243
_cod_original_formula_sum 'Au1 Si1 Yb1'
_cod_database_code 8103429

loop_
_symmetry_equiv_pos_as_xyz
x,y,z
-x,-y,z
-x,y,z
x,-y,z
x+1/2,y+1/2,z+1/2
-x+1/2,-y+1/2,z+1/2
-x+1/2,y+1/2,z+1/2
x+1/2,-y+1/2,z+1/2

loop_
_atom_site_label
_atom_site_type_symbol
_atom_site_fract_x
_atom_site_fract_y
_atom_site_fract_z
_atom_site_occupancy
_atom_site_U_iso_or_equiv
Si1 Si 0 0.315 0.341 1 0.0
Au1 Au 0 0.2218 0.0057 1 0.0
Yb1 Yb 0 0 0.6371 1 0.0
Yb2 Yb 0 0.5 0.7077 1 0.0
